data_4513256
loop_
_publ_author_name
'Eccles, Kevin S.'
'Morrison, Robin E.'
'Sinha, Abhijeet S.'
'Maguire, Anita R.'
'Lawrence, Simon E.'

_publ_section_title
;
 Investigating C&#x2550;S&#x00B7;&#x00B7;&#x00B7;I Halogen Bonding for
 Cocrystallization with Primary Thioamides
;
_journal_issue 7
_journal_name_full 'Crystal Growth &amp; Design'
_journal_page_first 3442
_journal_paper_doi 10.1021/acs.cgd.5b00513
_journal_volume 15
_journal_year 2015
_chemical_formula_moiety 'C6 F4 I2, 2(C8 H9 N O S)'
_chemical_formula_sum 'C22 H18 F4 I2 N2 O2 S2'
_chemical_formula_weight 736.32
_chemical_name_common
;                 
2-methoxythiobenzamide &
1,4-diiodotetrafluorobenzene (2:1) cocrystal 
;
_space_group_crystal_system monoclinic
_space_group_IT_number 14
_space_group_name_Hall '-P 2yn'
_space_group_name_H-M_alt 'P 1 21/n 1'
_symmetry_space_group_name_Hall '-P 2yn'
_symmetry_space_group_name_H-M 'P 1 21/n 1'
_atom_sites_solution_hydrogens geom
_atom_sites_solution_primary direct
_atom_sites_solution_secondary difmap
_cell_angle_alpha 90
_cell_angle_beta 98.107(7)
_cell_angle_gamma 90
_cell_formula_units_Z 2
_cell_length_a 10.746(3)
_cell_length_b 6.1830(16)
_cell_length_c 18.780(5)
_cell_measurement_reflns_used 4528
_cell_measurement_temperature 100.(2)
_cell_measurement_theta_max 26.3632
_cell_measurement_theta_min 3.5637
_cell_volume 1235.3(6)
_computing_cell_refinement 'SAINT V7.68A (Bruker AXS, 2009)'
_computing_data_collection
;
Bruker Instrument Service v2009, 3, 0, 0
;
_computing_data_reduction 'SAINT V7.68A (Bruker AXS, 2009)'
_computing_molecular_graphics 'Mercury 3.0 (Macrae et al, 2008)'
_computing_structure_refinement 'SHELXL-97 (Sheldrick, 2008)'
_computing_structure_solution 'SHELXS-97 (Sheldrick, 2008)'
_diffrn_ambient_temperature 100.(2)
_diffrn_detector_area_resol_mean 8.3333
_diffrn_measured_fraction_theta_full 0.983
_diffrn_measured_fraction_theta_max 0.983
_diffrn_measurement_device_type 'Bruker APEX II DUO'
_diffrn_measurement_method '\f & \w  scans'
_diffrn_radiation_monochromator graphite
_diffrn_radiation_source 'fine-focus sealed tube'
_diffrn_radiation_type MoK\a
_diffrn_radiation_wavelength 0.71073
_diffrn_reflns_av_R_equivalents 0.0555
_diffrn_reflns_av_sigmaI/netI 0.0413
_diffrn_reflns_limit_h_max 10
_diffrn_reflns_limit_h_min -13
_diffrn_reflns_limit_k_max 7
_diffrn_reflns_limit_k_min -6
_diffrn_reflns_limit_l_max 23
_diffrn_reflns_limit_l_min -23
_diffrn_reflns_number 7175
_diffrn_reflns_theta_full 26.54
_diffrn_reflns_theta_max 26.54
_diffrn_reflns_theta_min 2.07
_exptl_absorpt_coefficient_mu 2.768
_exptl_absorpt_correction_T_max 0.7454
_exptl_absorpt_correction_T_min 0.5525
_exptl_absorpt_correction_type multi-scan
_exptl_absorpt_process_details 'SADABS V2008/1 (Bruker AXS)'
_exptl_crystal_colour Yellow
_exptl_crystal_density_diffrn 1.979
_exptl_crystal_density_method 'not measured'
_exptl_crystal_description Block
_exptl_crystal_F_000 708
_exptl_crystal_size_max 0.46
_exptl_crystal_size_mid 0.32
_exptl_crystal_size_min 0.21
_refine_diff_density_max 2.155
_refine_diff_density_min -1.458
_refine_ls_extinction_method none
_refine_ls_goodness_of_fit_ref 1.064
_refine_ls_hydrogen_treatment mixed
_refine_ls_matrix_type full
_refine_ls_number_parameters 163
_refine_ls_number_reflns 2532
_refine_ls_number_restraints 0
_refine_ls_restrained_S_all 1.064
_refine_ls_R_factor_all 0.0348
_refine_ls_R_factor_gt 0.0318
_refine_ls_shift/su_max 0.001
_refine_ls_shift/su_mean 0.000
_refine_ls_structure_factor_coef Fsqd
_refine_ls_weighting_details 'calc w=1/[\s^2^(Fo^2^)+(0.0566P)^2^+0.0000P] where P=(Fo^2^+2Fc^2^)/3'
_refine_ls_weighting_scheme calc
_refine_ls_wR_factor_gt 0.0844
_refine_ls_wR_factor_ref 0.0865
_reflns_number_gt 2310
_reflns_number_total 2532
_reflns_threshold_expression >2sigma(I)
_cod_data_source_file cg5b00513_si_002.cif
_cod_data_source_block 6_2.1
_cod_depositor_comments 'Adding full bibliography for 4513250--4513263.cif.'
_cod_database_code 4513256

loop_
_space_group_symop_operation_xyz
'x, y, z'
'-x+1/2, y+1/2, -z+1/2'
'-x, -y, -z'
'x-1/2, -y-1/2, z-1/2'

loop_
_atom_site_type_symbol
_atom_site_label
_atom_site_fract_x
_atom_site_fract_y
_atom_site_fract_z
_atom_site_U_iso_or_equiv
_atom_site_adp_type
_atom_site_calc_flag
_atom_site_refinement_flags
_atom_site_occupancy
C C1 0.5362(3) 0.5906(6) 0.29777(18) 0.0130(6) Uani d . 1
C C2 0.4863(3) 0.7685(6) 0.25711(18) 0.0132(7) Uani d . 1
C C3 0.5228(4) 0.8157(5) 0.1902(2) 0.0158(7) Uani d . 1
H H3 0.4887 0.9377 0.1635 0.019 Uiso calc R 1
C C4 0.6088(4) 0.6834(6) 0.1630(2) 0.0177(8) Uani d . 1
H H4 0.6346 0.7165 0.1179 0.021 Uiso calc R 1
C C5 0.6575(3) 0.5033(6) 0.20102(18) 0.0178(7) Uani d . 1
H H5 0.715 0.411 0.1817 0.021 Uiso calc R 1
C C6 0.6216(3) 0.4590(6) 0.26748(19) 0.0163(7) Uani d . 1
H H6 0.6557 0.3357 0.2934 0.02 Uiso calc R 1
C C7 0.5077(3) 0.5323(5) 0.37110(18) 0.0125(6) Uani d . 1
S S8 0.55924(8) 0.29863(14) 0.41242(5) 0.0156(2) Uani d . 1
H H9A 0.433(4) 0.658(6) 0.446(3) 0.014(11) Uiso d . 1
H H9B 0.420(4) 0.790(8) 0.383(2) 0.019(10) Uiso d . 1
N N9 0.4421(3) 0.6712(5) 0.40412(19) 0.0161(7) Uani d . 1
O O10 0.3996(2) 0.8939(4) 0.28518(13) 0.0150(5) Uani d . 1
C C11 0.3432(3) 1.0737(6) 0.2442(2) 0.0196(7) Uani d . 1
H H11A 0.4087 1.1773 0.2359 0.029 Uiso calc R 1
H H11B 0.2826 1.1446 0.2709 0.029 Uiso calc R 1
H H11C 0.3 1.0219 0.1979 0.029 Uiso calc R 1
C C12 0.3821(3) 0.5685(5) 0.01607(17) 0.0131(6) Uani d . 1
C C13 0.4506(3) 0.6958(5) -0.02534(19) 0.0148(7) Uani d . 1
C C14 0.4341(3) 0.3725(6) 0.04063(18) 0.0138(7) Uani d . 1
I I15 0.207194(19) 0.66901(3) 0.041605(11) 0.01384(11) Uani d . 1
F F16 0.40453(19) 0.8860(3) -0.05122(11) 0.0202(4) Uani d . 1
F F17 0.37269(19) 0.2420(3) 0.08208(12) 0.0212(5) Uani d . 1

loop_
_atom_site_aniso_label
_atom_site_aniso_U_11
_atom_site_aniso_U_22
_atom_site_aniso_U_33
_atom_site_aniso_U_12
_atom_site_aniso_U_13
_atom_site_aniso_U_23
C1 0.0109(15) 0.0142(16) 0.0135(16) -0.0002(13) 0.0006(13) 0.0008(13)
C2 0.0096(15) 0.0128(16) 0.0168(17) -0.0012(13) 0.0005(13) -0.0016(14)
C3 0.0167(18) 0.0160(18) 0.0139(17) -0.0025(13) -0.0010(14) 0.0030(13)
C4 0.0177(18) 0.022(2) 0.0129(17) -0.0061(14) 0.0013(14) 0.0007(13)
C5 0.0131(16) 0.0237(18) 0.0169(16) 0.0007(14) 0.0034(13) -0.0029(15)
C6 0.0148(16) 0.0145(16) 0.0193(17) 0.0008(13) 0.0011(14) 0.0010(13)
C7 0.0095(15) 0.0120(15) 0.0151(16) -0.0004(12) -0.0011(12) 0.0017(13)
S8 0.0164(4) 0.0138(4) 0.0170(4) 0.0035(3) 0.0039(3) 0.0041(3)
N9 0.0211(17) 0.0142(16) 0.0131(16) 0.0058(11) 0.0033(13) 0.0037(11)
O10 0.0166(12) 0.0115(11) 0.0169(12) 0.0054(10) 0.0020(10) 0.0028(10)
C11 0.0218(18) 0.0145(17) 0.0210(18) 0.0033(14) -0.0021(15) 0.0053(14)
C12 0.0143(16) 0.0102(15) 0.0148(15) 0.0000(12) 0.0014(13) -0.0007(13)
C13 0.0170(17) 0.0122(15) 0.0146(17) 0.0038(13) 0.0006(14) 0.0033(13)
C14 0.0140(16) 0.0141(15) 0.0137(16) -0.0026(13) 0.0030(13) 0.0033(13)
I15 0.01337(16) 0.01164(16) 0.01673(16) 0.00060(7) 0.00286(10) -0.00011(7)
F16 0.0210(11) 0.0121(9) 0.0278(11) 0.0056(9) 0.0050(9) 0.0087(9)
F17 0.0215(11) 0.0160(11) 0.0279(12) -0.0006(9) 0.0101(9) 0.0104(9)

loop_
_atom_type_symbol
_atom_type_description
_atom_type_scat_dispersion_real
_atom_type_scat_dispersion_imag
_atom_type_scat_source
C C 0.0033 0.0016 'International Tables Vol C Tables 4.2.6.8 and 6.1.1.4'
H H 0.0000 0.0000 'International Tables Vol C Tables 4.2.6.8 and 6.1.1.4'
N N 0.0061 0.0033 'International Tables Vol C Tables 4.2.6.8 and 6.1.1.4'
O O 0.0106 0.0060 'International Tables Vol C Tables 4.2.6.8 and 6.1.1.4'
F F 0.0171 0.0103 'International Tables Vol C Tables 4.2.6.8 and 6.1.1.4'
I I -0.4742 1.8119 'International Tables Vol C Tables 4.2.6.8 and 6.1.1.4'
S S 0.1246 0.1234 'International Tables Vol C Tables 4.2.6.8 and 6.1.1.4'

loop_
_geom_angle_atom_site_label_1
_geom_angle_atom_site_label_2
_geom_angle_atom_site_label_3
_geom_angle_site_symmetry_1
_geom_angle_site_symmetry_3
_geom_angle
C2 C1 C6 . . 117.1(3)
C2 C1 C7 . . 125.3(3)
C6 C1 C7 . . 117.6(3)
O10 C2 C3 . . 121.2(3)
O10 C2 C1 . . 117.5(3)
C3 C2 C1 . . 121.2(3)
C4 C3 C2 . . 119.6(3)
C4 C3 H3 . . 120.2
C2 C3 H3 . . 120.2
C3 C4 C5 . . 120.6(3)
C3 C4 H4 . . 119.7
C5 C4 H4 . . 119.7
C6 C5 C4 . . 119.3(3)
C6 C5 H5 . . 120.3
C4 C5 H5 . . 120.3
C5 C6 C1 . . 122.1(3)
C5 C6 H6 . . 119.0
C1 C6 H6 . . 119.0
N9 C7 C1 . . 117.9(3)
N9 C7 S8 . . 120.1(3)
C1 C7 S8 . . 122.0(2)
C7 N9 H9A . . 122.(3)
C7 N9 H9B . . 119.(3)
H9A N9 H9B . . 118.(4)
C2 O10 C11 . . 119.3(3)
O10 C11 H11A . . 109.5
O10 C11 H11B . . 109.5
H11A C11 H11B . . 109.5
O10 C11 H11C . . 109.5
H11A C11 H11C . . 109.5
H11B C11 H11C . . 109.5
C14 C12 C13 . . 117.5(3)
C14 C12 I15 . . 121.0(2)
C13 C12 I15 . . 121.5(2)
F16 C13 C14 . 3_665 119.4(3)
F16 C13 C12 . . 120.2(3)
C14 C13 C12 3_665 . 120.5(3)
F17 C14 C13 . 3_665 117.5(3)
F17 C14 C12 . . 120.4(3)
C13 C14 C12 3_665 . 122.1(3)

loop_
_geom_bond_atom_site_label_1
_geom_bond_atom_site_label_2
_geom_bond_site_symmetry_2
_geom_bond_distance
C1 C2 . 1.402(5)
C1 C6 . 1.405(5)
C1 C7 . 1.496(4)
C2 O10 . 1.373(4)
C2 C3 . 1.399(5)
C3 C4 . 1.384(5)
C3 H3 . 0.95
C4 C5 . 1.385(5)
C4 H4 . 0.95
C5 C6 . 1.385(5)
C5 H5 . 0.95
C6 H6 . 0.95
C7 N9 . 1.320(4)
C7 S8 . 1.696(3)
N9 H9A . 0.81(5)
N9 H9B . 0.85(5)
O10 C11 . 1.436(4)
C11 H11A . 0.98
C11 H11B . 0.98
C11 H11C . 0.98
C12 C14 . 1.386(5)
C12 C13 . 1.389(5)
C12 I15 . 2.098(3)
C13 F16 . 1.340(4)
C13 C14 3_665 1.377(5)
C14 F17 . 1.355(4)
C14 C13 3_665 1.377(5)

loop_
_geom_hbond_atom_site_label_D
_geom_hbond_atom_site_label_H
_geom_hbond_atom_site_label_A
_geom_hbond_site_symmetry_A
_geom_hbond_distance_DH
_geom_hbond_distance_HA
_geom_hbond_distance_DA
_geom_hbond_angle_DHA
N9 H9A S8 3_666 0.81(5) 2.66(5) 3.452(4) 165.(4)
N9 H9B I15 2 0.85(5) 3.14(4) 3.681(3) 124.(3)
N9 H9B O10 . 0.85(5) 1.94(5) 2.609(4) 135.(4)

loop_
_geom_torsion_atom_site_label_1
_geom_torsion_atom_site_label_2
_geom_torsion_atom_site_label_3
_geom_torsion_atom_site_label_4
_geom_torsion_site_symmetry_4
_geom_torsion
C6 C1 C2 O10 . 177.9(3)
C7 C1 C2 O10 . -3.3(5)
C6 C1 C2 C3 . -1.7(5)
C7 C1 C2 C3 . 177.2(3)
O10 C2 C3 C4 . -178.9(3)
C1 C2 C3 C4 . 0.7(5)
C2 C3 C4 C5 . 1.0(5)
C3 C4 C5 C6 . -1.5(5)
C4 C5 C6 C1 . 0.4(5)
C2 C1 C6 C5 . 1.2(5)
C7 C1 C6 C5 . -177.8(3)
C2 C1 C7 N9 . -8.3(5)
C6 C1 C7 N9 . 170.5(3)
C2 C1 C7 S8 . 172.9(3)
C6 C1 C7 S8 . -8.2(4)
C3 C2 O10 C11 . 1.5(5)
C1 C2 O10 C11 . -178.1(3)
C14 C12 C13 F16 . 179.3(3)
I15 C12 C13 F16 . -1.3(5)
C14 C12 C13 C14 3_665 -0.2(6)
I15 C12 C13 C14 3_665 179.2(3)
C13 C12 C14 F17 . 179.2(3)
I15 C12 C14 F17 . -0.3(4)
C13 C12 C14 C13 3_665 0.2(6)
I15 C12 C14 C13 3_665 -179.2(3)
